data_1504098
loop_
_publ_author_name
'Beauseigneur, Alice'
'Ericsson, Cecilia'
'Renaud, Philippe'
'Schenk, Kurt'

_publ_section_title
;
 B-Alkylcatecholborane-mediated tandem radical conjugated addition-aldol
 cyclization.
;
_journal_issue 16
_journal_name_full 'Organic letters'
_journal_page_first 3778
_journal_page_last 3781
_journal_paper_doi 10.1021/ol9014943
_journal_volume 11
_journal_year 2009
_chemical_formula_moiety 'C21 H28 O3'
_chemical_formula_sum 'C21 H28 O3'
_chemical_formula_weight 328.43
_chemical_melting_point 421.5
_chemical_name_systematic
; 
5-Benzoyl-4a-hydroxy-8a-methyl-6-propyl-octahydro-naphthalen-1-one 
;
_space_group_IT_number 2
_symmetry_cell_setting triclinic
_symmetry_space_group_name_Hall '-P 1'
_symmetry_space_group_name_H-M 'P -1'
_atom_sites_solution_hydrogens geom
_atom_sites_solution_primary direct
_atom_sites_solution_secondary difmap
_cell_angle_alpha 110.098(10)
_cell_angle_beta 95.633(10)
_cell_angle_gamma 104.645(10)
_cell_formula_units_Z 2
_cell_length_a 8.5042(11)
_cell_length_b 10.5571(13)
_cell_length_c 11.4890(15)
_cell_measurement_reflns_used 15075
_cell_measurement_temperature 292(2)
_cell_measurement_theta_max 29.54
_cell_measurement_theta_min 1.93
_cell_volume 917.6(2)
_computing_cell_refinement 'X_Area, 1.36 (Stoe, 2006)'
_computing_data_collection 'X_Area, 1.36 (Stoe, 2006)'
_computing_data_reduction 'X_Area, 1.36 (Stoe, 2006)'
_computing_molecular_graphics 'Bruker SHELXTL, (Bruker, 1996)'
_computing_publication_material 'Bruker SHELXTL, PLATON (Spek, 2001)'
_computing_structure_refinement 'SHELXL-97 (Sheldrick, 1997)'
_computing_structure_solution 'DirDif (Beurskens et al., 1996)'
_diffrn_ambient_temperature 292(2)
_diffrn_detector 'image plate (34 cm diameter)'
_diffrn_detector_area_resol_mean 6.67
_diffrn_detector_type STOE
_diffrn_measured_fraction_theta_full 0.982
_diffrn_measured_fraction_theta_max 0.982
_diffrn_measurement_details ' 417 frames, detector distance = 100 mm'
_diffrn_measurement_device '2-circle goniometer'
_diffrn_measurement_device_type 'STOE IPDS 2'
_diffrn_measurement_method 'rotation method'
_diffrn_radiation_collimation '0.8 mm diameter, multiple pinhole'
_diffrn_radiation_monochromator 'plane graphite'
_diffrn_radiation_polarisn_norm 0
_diffrn_radiation_type 'Mo K\a'
_diffrn_radiation_wavelength 0.71073
_diffrn_reflns_av_R_equivalents 0.0256
_diffrn_reflns_av_sigmaI/netI 0.0270
_diffrn_reflns_limit_h_max 11
_diffrn_reflns_limit_h_min -11
_diffrn_reflns_limit_k_max 14
_diffrn_reflns_limit_k_min -14
_diffrn_reflns_limit_l_max 15
_diffrn_reflns_limit_l_min -15
_diffrn_reflns_number 20292
_diffrn_reflns_theta_full 29.37
_diffrn_reflns_theta_max 29.37
_diffrn_reflns_theta_min 1.93
_diffrn_source 'sealed X-ray tube, 12 x 0.4 mm long-fine focus'
_diffrn_source_current 43
_diffrn_source_power 2.37
_diffrn_source_voltage 55
_diffrn_standards_number 0
_exptl_absorpt_coefficient_mu 0.078
_exptl_absorpt_correction_T_max 0.9866
_exptl_absorpt_correction_T_min 0.9608
_exptl_absorpt_correction_type integration
_exptl_absorpt_process_details 'Stoe XRed32 1.31, Stoe (2005)'
_exptl_crystal_colour colourles
_exptl_crystal_density_diffrn 1.189
_exptl_crystal_density_method 'not measured'
_exptl_crystal_description irregular
_exptl_crystal_F_000 356
_exptl_crystal_size_max 0.6
_exptl_crystal_size_mid 0.4
_exptl_crystal_size_min 0.2
_refine_diff_density_max 0.203
_refine_diff_density_min -0.141
_refine_diff_density_rms 0.028
_refine_ls_extinction_coef 0.031(4)
_refine_ls_extinction_expression Fc^*^=kFc[1+0.001xFc^2^\l^3^/sin(2\q)]^-1/4^
_refine_ls_extinction_method SHELXL
_refine_ls_goodness_of_fit_ref 1.000
_refine_ls_hydrogen_treatment constr
_refine_ls_matrix_type full
_refine_ls_number_parameters 220
_refine_ls_number_reflns 4966
_refine_ls_number_restraints 0
_refine_ls_restrained_S_all 1.000
_refine_ls_R_factor_all 0.0712
_refine_ls_R_factor_gt 0.0410
_refine_ls_shift/su_max 0.000
_refine_ls_shift/su_mean 0.000
_refine_ls_structure_factor_coef Fsqd
_refine_ls_weighting_details 'calc w=1/[\s^2^(Fo^2^)+(0.0635P)^2^+0.0000P] where P=(Fo^2^+2Fc^2^)/3'
_refine_ls_weighting_scheme calc
_refine_ls_wR_factor_gt 0.1073
_refine_ls_wR_factor_ref 0.1156
_reflns_number_gt 3122
_reflns_number_total 4966
_reflns_threshold_expression >2sigma(I)
_cod_data_source_file ol9014943_si_002.cif
_cod_data_source_block Compound_31
_cod_depositor_comments
;
The following automatic conversions were performed:

'_symmetry_cell_setting' value 'Triclinic' changed to 'triclinic'
according to /home/saulius/struct/CIF-dictionaries/cif_core.dic
dictionary named 'cif_core.dic' version 2.4.2 from 2011-04-26.

Automatic conversion script
Id: cif_fix_values 1715 2011-07-08 13:25:40Z adriana 
;
_cod_original_sg_symbol_H-M 'P-1   '
_cod_database_code 1504098

loop_
_symmetry_equiv_pos_as_xyz
'x, y, z'
'-x, -y, -z'

loop_
_atom_site_label
_atom_site_type_symbol
_atom_site_fract_x
_atom_site_fract_y
_atom_site_fract_z
_atom_site_U_iso_or_equiv
_atom_site_adp_type
_atom_site_occupancy
_atom_site_symmetry_multiplicity
_atom_site_calc_flag
_atom_site_refinement_flags
O1 O 0.02777(12) 0.02727(8) 0.75910(9) 0.0629(3) Uani 1 1 d .
H1O H -0.0285 0.0259 0.6963 0.094 Uiso 1 1 calc R
O2 O 0.53843(12) 0.34118(12) 1.01878(10) 0.0726(3) Uani 1 1 d .
O3 O -0.07408(11) 0.15565(9) 0.60695(9) 0.0662(3) Uani 1 1 d .
C1 C 0.13219(14) 0.16897(11) 0.83226(11) 0.0428(3) Uani 1 1 d .
C2 C 0.03713(16) 0.24769(14) 0.92321(13) 0.0544(3) Uani 1 1 d .
H2A H -0.0549 0.2582 0.8743 0.065 Uiso 1 1 calc R
H2B H -0.0087 0.1909 0.9698 0.065 Uiso 1 1 calc R
C3 C 0.14380(18) 0.39340(14) 1.01702(12) 0.0563(3) Uani 1 1 d .
H3A H 0.1754 0.4554 0.9719 0.068 Uiso 1 1 calc R
H3B H 0.0795 0.4334 1.0768 0.068 Uiso 1 1 calc R
C4 C 0.29908(19) 0.38648(15) 1.08861(12) 0.0605(4) Uani 1 1 d .
H4A H 0.3736 0.4820 1.1341 0.073 Uiso 1 1 calc R
H4B H 0.2686 0.3464 1.1506 0.073 Uiso 1 1 calc R
C5 C 0.38903(17) 0.29988(13) 1.00470(11) 0.0491(3) Uani 1 1 d .
C6 C 0.28610(15) 0.15426(11) 0.90600(11) 0.0455(3) Uani 1 1 d .
C7 C 0.38853(18) 0.08781(13) 0.81469(13) 0.0554(3) Uani 1 1 d .
H7A H 0.4891 0.0893 0.8637 0.067 Uiso 1 1 calc R
H7B H 0.3257 -0.0106 0.7654 0.067 Uiso 1 1 calc R
C8 C 0.43629(16) 0.16075(14) 0.72430(12) 0.0517(3) Uani 1 1 d .
H8A H 0.4939 0.1083 0.6661 0.062 Uiso 1 1 calc R
H8B H 0.5120 0.2553 0.7722 0.062 Uiso 1 1 calc R
C9 C 0.28598(15) 0.17124(11) 0.64910(10) 0.0434(3) Uani 1 1 d .
H9 H 0.2134 0.0747 0.5987 0.052 Uiso 1 1 calc R
C10 C 0.19014(13) 0.24702(10) 0.74346(10) 0.0365(2) Uani 1 1 d .
H10 H 0.2641 0.3422 0.7964 0.044 Uiso 1 1 calc R
C11 C 0.2325(2) 0.05898(15) 0.98092(15) 0.0658(4) Uani 1 1 d .
H11A H 0.1732 0.1015 1.0424 0.099 Uiso 1 1 calc R
H11B H 0.3292 0.0491 1.0232 0.099 Uiso 1 1 calc R
H11C H 0.1620 -0.0327 0.9236 0.099 Uiso 1 1 calc R
C12 C 0.33260(17) 0.24489(13) 0.55839(11) 0.0508(3) Uani 1 1 d .
H12A H 0.2335 0.2566 0.5196 0.061 Uiso 1 1 calc R
H12B H 0.4096 0.3387 0.6068 0.061 Uiso 1 1 calc R
C13 C 0.41097(16) 0.16671(14) 0.45397(13) 0.0546(3) Uani 1 1 d .
H13A H 0.5172 0.1652 0.4919 0.065 Uiso 1 1 calc R
H13B H 0.3403 0.0694 0.4116 0.065 Uiso 1 1 calc R
C14 C 0.4369(2) 0.2323(2) 0.35751(16) 0.0818(5) Uani 1 1 d .
H14A H 0.4858 0.1783 0.2942 0.123 Uiso 1 1 calc R
H14B H 0.5095 0.3278 0.3983 0.123 Uiso 1 1 calc R
H14C H 0.3320 0.2326 0.3184 0.123 Uiso 1 1 calc R
C15 C 0.04050(13) 0.26236(11) 0.67166(10) 0.0405(3) Uani 1 1 d .
C16 C 0.03019(13) 0.40303(11) 0.67750(9) 0.0358(2) Uani 1 1 d .
C17 C 0.15821(14) 0.52827(11) 0.74160(11) 0.0409(3) Uani 1 1 d .
H17 H 0.2567 0.5266 0.7832 0.049 Uiso 1 1 calc R
C18 C 0.14029(16) 0.65599(13) 0.74413(12) 0.0508(3) Uani 1 1 d .
H18 H 0.2265 0.7396 0.7880 0.061 Uiso 1 1 calc R
C19 C -0.00369(18) 0.66002(14) 0.68232(13) 0.0568(3) Uani 1 1 d .
H19 H -0.0148 0.7459 0.6838 0.068 Uiso 1 1 calc R
C20 C -0.13135(17) 0.53667(15) 0.61817(13) 0.0594(4) Uani 1 1 d .
H20 H -0.2292 0.5394 0.5766 0.071 Uiso 1 1 calc R
C21 C -0.11538(15) 0.40886(13) 0.61497(12) 0.0498(3) Uani 1 1 d .
H21 H -0.2023 0.3259 0.5708 0.060 Uiso 1 1 calc R

loop_
_atom_site_aniso_label
_atom_site_aniso_U_11
_atom_site_aniso_U_22
_atom_site_aniso_U_33
_atom_site_aniso_U_23
_atom_site_aniso_U_13
_atom_site_aniso_U_12
O1 0.0670(6) 0.0317(4) 0.0736(6) 0.0207(4) -0.0093(5) -0.0046(4)
O2 0.0549(6) 0.0775(7) 0.0636(6) 0.0158(5) -0.0096(5) 0.0078(5)
O3 0.0609(5) 0.0367(4) 0.0746(6) 0.0108(4) -0.0256(5) 0.0002(4)
C1 0.0472(6) 0.0277(5) 0.0480(6) 0.0149(5) 0.0023(5) 0.0043(4)
C2 0.0534(7) 0.0582(8) 0.0624(8) 0.0349(6) 0.0189(6) 0.0162(6)
C3 0.0769(9) 0.0513(7) 0.0517(7) 0.0220(6) 0.0287(7) 0.0291(7)
C4 0.0804(9) 0.0488(7) 0.0442(7) 0.0132(6) 0.0084(6) 0.0146(7)
C5 0.0590(7) 0.0458(6) 0.0409(6) 0.0207(5) -0.0017(5) 0.0119(6)
C6 0.0564(7) 0.0334(5) 0.0474(6) 0.0189(5) 0.0029(5) 0.0130(5)
C7 0.0690(8) 0.0442(6) 0.0598(7) 0.0214(6) 0.0052(6) 0.0297(6)
C8 0.0613(7) 0.0489(7) 0.0522(7) 0.0169(6) 0.0130(6) 0.0321(6)
C9 0.0565(7) 0.0315(5) 0.0389(6) 0.0080(4) 0.0047(5) 0.0174(5)
C10 0.0420(5) 0.0248(4) 0.0364(5) 0.0077(4) -0.0003(4) 0.0087(4)
C11 0.0864(10) 0.0494(7) 0.0701(9) 0.0369(7) 0.0084(8) 0.0183(7)
C12 0.0674(8) 0.0452(6) 0.0434(6) 0.0147(5) 0.0140(5) 0.0254(6)
C13 0.0503(7) 0.0569(7) 0.0526(7) 0.0130(6) 0.0123(5) 0.0201(6)
C14 0.0965(12) 0.1069(14) 0.0650(9) 0.0391(10) 0.0397(9) 0.0523(11)
C15 0.0425(6) 0.0318(5) 0.0390(5) 0.0087(4) -0.0007(4) 0.0078(4)
C16 0.0391(5) 0.0354(5) 0.0329(5) 0.0123(4) 0.0055(4) 0.0130(4)
C17 0.0421(6) 0.0345(5) 0.0445(6) 0.0146(5) 0.0041(5) 0.0117(4)
C18 0.0588(7) 0.0360(6) 0.0579(7) 0.0189(5) 0.0109(6) 0.0142(5)
C19 0.0729(9) 0.0489(7) 0.0642(8) 0.0295(6) 0.0169(7) 0.0329(7)
C20 0.0587(8) 0.0658(9) 0.0646(8) 0.0297(7) 0.0041(6) 0.0338(7)
C21 0.0439(6) 0.0486(7) 0.0513(7) 0.0159(5) -0.0023(5) 0.0139(5)

loop_
_atom_type_symbol
_atom_type_description
_atom_type_scat_dispersion_real
_atom_type_scat_dispersion_imag
_atom_type_scat_source
C C 0.0033 0.0016 'International Tables Vol C Tables 4.2.6.8 and 6.1.1.4'
H H 0.0000 0.0000 'International Tables Vol C Tables 4.2.6.8 and 6.1.1.4'
O O 0.0106 0.0060 'International Tables Vol C Tables 4.2.6.8 and 6.1.1.4'

loop_
_exptl_crystal_face_index_h
_exptl_crystal_face_index_k
_exptl_crystal_face_index_l
_exptl_crystal_face_perp_dist
1 0 -5 0.0990
-1 0 4 0.0920
6 5 -1 0.3330
-2 2 -1 0.1490
-3 -8 2 0.4680
3 -5 2 0.2530
-6 -1 -1 0.2940
4 -5 2 0.2340

loop_
_geom_angle_atom_site_label_1
_geom_angle_atom_site_label_2
_geom_angle_atom_site_label_3
_geom_angle
C1 O1 H1O 109.5
O1 C1 C2 109.21(10)
O1 C1 C6 105.85(9)
C2 C1 C6 111.17(10)
O1 C1 C10 110.32(9)
C2 C1 C10 110.86(9)
C6 C1 C10 109.32(9)
C3 C2 C1 113.47(10)
C3 C2 H2A 108.9
C1 C2 H2A 108.9
C3 C2 H2B 108.9
C1 C2 H2B 108.9
H2A C2 H2B 107.7
C4 C3 C2 111.73(11)
C4 C3 H3A 109.3
C2 C3 H3A 109.3
C4 C3 H3B 109.3
C2 C3 H3B 109.3
H3A C3 H3B 107.9
C5 C4 C3 113.35(10)
C5 C4 H4A 108.9
C3 C4 H4A 108.9
C5 C4 H4B 108.9
C3 C4 H4B 108.9
H4A C4 H4B 107.7
O2 C5 C4 120.91(12)
O2 C5 C6 121.43(12)
C4 C5 C6 117.57(11)
C7 C6 C5 111.80(11)
C7 C6 C11 107.94(10)
C5 C6 C11 106.04(10)
C7 C6 C1 110.59(10)
C5 C6 C1 109.28(9)
C11 C6 C1 111.11(11)
C8 C7 C6 114.51(9)
C8 C7 H7A 108.6
C6 C7 H7A 108.6
C8 C7 H7B 108.6
C6 C7 H7B 108.6
H7A C7 H7B 107.6
C7 C8 C9 112.19(11)
C7 C8 H8A 109.2
C9 C8 H8A 109.2
C7 C8 H8B 109.2
C9 C8 H8B 109.2
H8A C8 H8B 107.9
C8 C9 C12 112.63(11)
C8 C9 C10 108.31(9)
C12 C9 C10 111.90(9)
C8 C9 H9 107.9
C12 C9 H9 107.9
C10 C9 H9 107.9
C15 C10 C9 109.87(8)
C15 C10 C1 109.58(9)
C9 C10 C1 112.93(8)
C15 C10 H10 108.1
C9 C10 H10 108.1
C1 C10 H10 108.1
C6 C11 H11A 109.5
C6 C11 H11B 109.5
H11A C11 H11B 109.5
C6 C11 H11C 109.5
H11A C11 H11C 109.5
H11B C11 H11C 109.5
C13 C12 C9 114.51(10)
C13 C12 H12A 108.6
C9 C12 H12A 108.6
C13 C12 H12B 108.6
C9 C12 H12B 108.6
H12A C12 H12B 107.6
C14 C13 C12 113.30(12)
C14 C13 H13A 108.9
C12 C13 H13A 108.9
C14 C13 H13B 108.9
C12 C13 H13B 108.9
H13A C13 H13B 107.7
C13 C14 H14A 109.5
C13 C14 H14B 109.5
H14A C14 H14B 109.5
C13 C14 H14C 109.5
H14A C14 H14C 109.5
H14B C14 H14C 109.5
O3 C15 C16 119.28(9)
O3 C15 C10 118.84(9)
C16 C15 C10 121.88(9)
C17 C16 C21 118.45(10)
C17 C16 C15 123.23(9)
C21 C16 C15 118.31(10)
C18 C17 C16 120.39(10)
C18 C17 H17 119.8
C16 C17 H17 119.8
C19 C18 C17 120.47(12)
C19 C18 H18 119.8
C17 C18 H18 119.8
C18 C19 C20 119.74(11)
C18 C19 H19 120.1
C20 C19 H19 120.1
C19 C20 C21 120.43(11)
C19 C20 H20 119.8
C21 C20 H20 119.8
C20 C21 C16 120.51(11)
C20 C21 H21 119.7
C16 C21 H21 119.7

loop_
_geom_bond_atom_site_label_1
_geom_bond_atom_site_label_2
_geom_bond_distance
O1 C1 1.4319(13)
O1 H1O 0.8200
O2 C5 1.2090(16)
O3 C15 1.2241(13)
C1 C2 1.5312(18)
C1 C6 1.5590(16)
C1 C10 1.5601(17)
C2 C3 1.5211(19)
C2 H2A 0.9700
C2 H2B 0.9700
C3 C4 1.5174(19)
C3 H3A 0.9700
C3 H3B 0.9700
C4 C5 1.4976(19)
C4 H4A 0.9700
C4 H4B 0.9700
C5 C6 1.5304(16)
C6 C7 1.5277(18)
C6 C11 1.5494(18)
C7 C8 1.5201(19)
C7 H7A 0.9700
C7 H7B 0.9700
C8 C9 1.5210(16)
C8 H8A 0.9700
C8 H8B 0.9700
C9 C12 1.5265(18)
C9 C10 1.5449(15)
C9 H9 0.9800
C10 C15 1.5218(14)
C10 H10 0.9800
C11 H11A 0.9600
C11 H11B 0.9600
C11 H11C 0.9600
C12 C13 1.5229(17)
C12 H12A 0.9700
C12 H12B 0.9700
C13 C14 1.501(2)
C13 H13A 0.9700
C13 H13B 0.9700
C14 H14A 0.9600
C14 H14B 0.9600
C14 H14C 0.9600
C15 C16 1.4887(15)
C16 C17 1.3861(15)
C16 C21 1.3953(15)
C17 C18 1.3856(16)
C17 H17 0.9300
C18 C19 1.3718(18)
C18 H18 0.9300
C19 C20 1.373(2)
C19 H19 0.9300
C20 C21 1.3784(18)
C20 H20 0.9300
C21 H21 0.9300

loop_
_geom_hbond_atom_site_label_D
_geom_hbond_atom_site_label_H
_geom_hbond_atom_site_label_A
_geom_hbond_distance_DH
_geom_hbond_distance_HA
_geom_hbond_distance_DA
_geom_hbond_angle_DHA
_geom_hbond_site_symmetry_A
O1 H1O O3 0.82 2.06 2.7509(13) 142.0 .
C17 H17 O2 0.93 2.44 3.2147(15) 140.3 2_667

loop_
_geom_torsion_atom_site_label_1
_geom_torsion_atom_site_label_2
_geom_torsion_atom_site_label_3
_geom_torsion_atom_site_label_4
_geom_torsion
O1 C1 C2 C3 172.74(10)
C6 C1 C2 C3 56.32(14)
C10 C1 C2 C3 -65.50(13)
C1 C2 C3 C4 -53.32(15)
C2 C3 C4 C5 47.18(16)
C3 C4 C5 O2 136.07(13)
C3 C4 C5 C6 -47.30(16)
O2 C5 C6 C7 -12.00(16)
C4 C5 C6 C7 171.40(10)
O2 C5 C6 C11 105.40(14)
C4 C5 C6 C11 -71.20(14)
O2 C5 C6 C1 -134.76(13)
C4 C5 C6 C1 48.64(14)
O1 C1 C6 C7 66.73(13)
C2 C1 C6 C7 -174.80(10)
C10 C1 C6 C7 -52.09(12)
O1 C1 C6 C5 -169.79(10)
C2 C1 C6 C5 -51.32(13)
C10 C1 C6 C5 71.39(12)
O1 C1 C6 C11 -53.12(13)
C2 C1 C6 C11 65.35(13)
C10 C1 C6 C11 -171.94(9)
C5 C6 C7 C8 -69.62(13)
C11 C6 C7 C8 174.12(11)
C1 C6 C7 C8 52.39(14)
C6 C7 C8 C9 -54.89(14)
C7 C8 C9 C12 179.76(9)
C7 C8 C9 C10 55.45(13)
C8 C9 C10 C15 178.80(10)
C12 C9 C10 C15 54.06(12)
C8 C9 C10 C1 -58.54(12)
C12 C9 C10 C1 176.73(9)
O1 C1 C10 C15 64.27(11)
C2 C1 C10 C15 -56.83(11)
C6 C1 C10 C15 -179.73(8)
O1 C1 C10 C9 -58.56(11)
C2 C1 C10 C9 -179.66(9)
C6 C1 C10 C9 57.45(11)
C8 C9 C12 C13 63.92(14)
C10 C9 C12 C13 -173.78(10)
C9 C12 C13 C14 173.17(12)
C9 C10 C15 O3 67.75(14)
C1 C10 C15 O3 -56.87(14)
C9 C10 C15 C16 -111.95(11)
C1 C10 C15 C16 123.43(11)
O3 C15 C16 C17 -175.74(12)
C10 C15 C16 C17 3.96(17)
O3 C15 C16 C21 4.03(17)
C10 C15 C16 C21 -176.27(11)
C21 C16 C17 C18 0.67(17)
C15 C16 C17 C18 -179.56(11)
C16 C17 C18 C19 -0.59(19)
C17 C18 C19 C20 0.4(2)
C18 C19 C20 C21 -0.3(2)
C19 C20 C21 C16 0.4(2)
C17 C16 C21 C20 -0.59(19)
C15 C16 C21 C20 179.63(12)
